data_2227516
loop_
_publ_author_name
'Dehghanpour, Saeed'
'Mahmoudi, Ali'

_publ_section_title
;
 Bromidotricarbonyl[4-iodo-<i>N</i>-(pyridin-2-ylmethylidene)aniline-\k^2^<i>N</i>,<i>N</i>']rhenium(I)
;
_journal_coeditor_code HB5621
_journal_issue 10
_journal_name_full 'Acta Crystallographica Section E'
_journal_page_first m1335
_journal_paper_doi 10.1107/S1600536810037104
_journal_volume 66
_journal_year 2010
_chemical_formula_iupac '[Re Br (C12 H9 I N2) (C O)3]'
_chemical_formula_moiety 'C15 H9 Br I N2 O3 Re'
_chemical_formula_sum 'C15 H9 Br I N2 O3 Re'
_chemical_formula_weight 658.25
_chemical_name_systematic
;
Bromidotricarbonyl[4-iodo-<i>N</i>-(pyridin-2-ylmethylidene)aniline-
\k^2^<i>N</i>,<i>N</i>']rhenium(I)
;
_space_group_IT_number 2
_symmetry_cell_setting triclinic
_symmetry_space_group_name_Hall '-P 1'
_symmetry_space_group_name_H-M 'P -1'
_atom_sites_solution_hydrogens geom
_atom_sites_solution_primary direct
_atom_sites_solution_secondary difmap
_audit_creation_method SHELXL-97
_cell_angle_alpha 75.202(2)
_cell_angle_beta 80.885(3)
_cell_angle_gamma 84.668(3)
_cell_formula_units_Z 2
_cell_length_a 8.8850(4)
_cell_length_b 9.0239(4)
_cell_length_c 10.9736(4)
_cell_measurement_reflns_used 9719
_cell_measurement_temperature 150.0(10)
_cell_measurement_theta_max 27.5
_cell_measurement_theta_min 2.7
_cell_volume 838.64(6)
_computing_cell_refinement 'DENZO-SMN (Otwinowski & Minor, 1997)'
_computing_data_collection 'COLLECT (Nonius, 2002)'
_computing_data_reduction 'DENZO-SMN (Otwinowski & Minor, 1997)'
_computing_molecular_graphics 'PLATON (Spek, 2009)'
_computing_publication_material 'SHELXTL (Sheldrick, 2008)'
_computing_structure_refinement 'SHELXTL (Sheldrick, 2008)'
_computing_structure_solution 'SIR92 (Altomare <i>et al.</i>, 1994)'
_diffrn_ambient_temperature 150.0(10)
_diffrn_detector_area_resol_mean 9
_diffrn_measured_fraction_theta_full 0.984
_diffrn_measured_fraction_theta_max 0.984
_diffrn_measurement_device_type 'Nonius KappaCCD'
_diffrn_measurement_method '\f scans and \w scans with \k offsets'
_diffrn_radiation_monochromator graphite
_diffrn_radiation_source 'fine-focus sealed tube'
_diffrn_radiation_type MoK\a
_diffrn_radiation_wavelength 0.71073
_diffrn_reflns_av_R_equivalents 0.0594
_diffrn_reflns_av_sigmaI/netI 0.0538
_diffrn_reflns_limit_h_max 11
_diffrn_reflns_limit_h_min -10
_diffrn_reflns_limit_k_max 11
_diffrn_reflns_limit_k_min -11
_diffrn_reflns_limit_l_max 14
_diffrn_reflns_limit_l_min -12
_diffrn_reflns_number 9719
_diffrn_reflns_theta_full 27.52
_diffrn_reflns_theta_max 27.52
_diffrn_reflns_theta_min 2.65
_exptl_absorpt_coefficient_mu 11.482
_exptl_absorpt_correction_T_max 0.707
_exptl_absorpt_correction_T_min 0.463
_exptl_absorpt_correction_type multi-scan
_exptl_absorpt_process_details
;
(SORTAV; Blessing, 1995)
;
_exptl_crystal_colour red
_exptl_crystal_density_diffrn 2.607
_exptl_crystal_density_method 'not measured'
_exptl_crystal_description block
_exptl_crystal_F_000 600
_exptl_crystal_size_max 0.08
_exptl_crystal_size_mid 0.07
_exptl_crystal_size_min 0.03
_refine_diff_density_max 2.740
_refine_diff_density_min -2.798
_refine_ls_extinction_method none
_refine_ls_goodness_of_fit_ref 1.039
_refine_ls_hydrogen_treatment constr
_refine_ls_matrix_type full
_refine_ls_number_parameters 212
_refine_ls_number_reflns 3796
_refine_ls_number_restraints 1
_refine_ls_restrained_S_all 1.039
_refine_ls_R_factor_all 0.0507
_refine_ls_R_factor_gt 0.0411
_refine_ls_shift/su_max 0.001
_refine_ls_shift/su_mean 0.000
_refine_ls_structure_factor_coef Fsqd
_refine_ls_weighting_details 'calc w=1/[\s^2^(Fo^2^)+(0.0591P)^2^+1.7708P] where P=(Fo^2^+2Fc^2^)/3'
_refine_ls_weighting_scheme calc
_refine_ls_wR_factor_gt 0.1005
_refine_ls_wR_factor_ref 0.1077
_reflns_number_gt 3256
_reflns_number_total 3796
_reflns_threshold_expression I>2\s(I)
_cod_data_source_file hb5621.cif
_cod_data_source_block I
_cod_database_code 2227516
_cod_database_fobs_code 2227516

loop_
_symmetry_equiv_pos_as_xyz
'x, y, z'
'-x, -y, -z'

loop_
_atom_site_type_symbol
_atom_site_label
_atom_site_fract_x
_atom_site_fract_y
_atom_site_fract_z
_atom_site_U_iso_or_equiv
_atom_site_adp_type
_atom_site_calc_flag
_atom_site_refinement_flags
_atom_site_occupancy
_atom_site_disorder_assembly
_atom_site_disorder_group
Re Re1 0.71427(3) 0.42431(3) 0.25069(2) 0.02270(11) Uani d D 1 . .
I I1 1.35429(6) -0.18136(6) 0.09158(5) 0.03272(15) Uani d . 1 . .
Br Br1 0.77459(9) 0.28546(8) 0.47903(6) 0.0279(2) Uani d P 0.966(3) . .
O O1 0.6470(7) 0.5896(8) -0.0170(7) 0.0374(14) Uani d . 1 . .
O O2 0.6352(7) 0.7283(6) 0.3297(6) 0.0395(13) Uani d . 1 . .
O O3 1.0434(6) 0.5242(6) 0.1639(5) 0.0387(13) Uani d . 1 . .
N N1 0.4879(7) 0.3344(6) 0.3111(5) 0.0222(12) Uani d . 1 . .
N N2 0.7420(7) 0.1892(6) 0.2274(5) 0.0224(12) Uani d . 1 . .
C C1 0.6686(12) 0.5243(11) 0.0821(10) 0.028(2) Uani d . 1 . .
C C2 0.6644(8) 0.6156(8) 0.2979(7) 0.0293(16) Uani d . 1 . .
C C3 0.9211(9) 0.4851(8) 0.1974(7) 0.0270(15) Uani d . 1 . .
C C4 0.3602(9) 0.4075(8) 0.3539(7) 0.0293(16) Uani d . 1 . .
H H4A 0.3651 0.5104 0.3590 0.035 Uiso calc R 1 . .
C C5 0.2205(7) 0.3394(7) 0.3913(6) 0.0191(13) Uani d . 1 . .
H H5A 0.1333 0.3936 0.4244 0.023 Uiso calc R 1 . .
C C6 0.2107(9) 0.1929(9) 0.3795(7) 0.0318(17) Uani d . 1 . .
H H6A 0.1153 0.1463 0.4006 0.038 Uiso calc R 1 . .
C C7 0.3416(9) 0.1134(9) 0.3365(7) 0.0323(17) Uani d . 1 . .
H H7A 0.3381 0.0109 0.3299 0.039 Uiso calc R 1 . .
C C8 0.4770(9) 0.1874(8) 0.3036(6) 0.0279(15) Uani d . 1 . .
C C9 0.6197(8) 0.1133(8) 0.2602(6) 0.0258(15) Uani d . 1 . .
H H9A 0.6234 0.0092 0.2559 0.031 Uiso calc R 1 . .
C C10 0.8834(8) 0.1079(7) 0.1978(6) 0.0217(14) Uani d . 1 . .
C C11 0.9899(8) 0.1744(8) 0.0970(6) 0.0257(15) Uani d . 1 . .
H H11A 0.9705 0.2764 0.0495 0.031 Uiso calc R 1 . .
C C12 1.1240(9) 0.0943(9) 0.0646(7) 0.0310(16) Uani d . 1 . .
H H12A 1.1953 0.1396 -0.0062 0.037 Uiso calc R 1 . .
C C13 1.1535(8) -0.0534(8) 0.1370(7) 0.0261(15) Uani d . 1 . .
C C14 1.0489(9) -0.1201(8) 0.2407(6) 0.0274(15) Uani d . 1 . .
H H14A 1.0700 -0.2207 0.2901 0.033 Uiso calc R 1 . .
C C15 0.9143(9) -0.0397(8) 0.2718(6) 0.0269(15) Uani d . 1 . .
H H15A 0.8431 -0.0844 0.3429 0.032 Uiso calc R 1 . .
Br Br1A 0.652(6) 0.551(5) 0.040(3) 0.030 Uiso d PD 0.034(3) . .

loop_
_atom_site_aniso_label
_atom_site_aniso_U_11
_atom_site_aniso_U_22
_atom_site_aniso_U_33
_atom_site_aniso_U_12
_atom_site_aniso_U_13
_atom_site_aniso_U_23
Re1 0.02352(18) 0.01442(16) 0.02889(18) -0.00057(11) -0.00101(12) -0.00477(11)
I1 0.0290(3) 0.0314(3) 0.0382(3) 0.0068(2) -0.0042(2) -0.0126(2)
Br1 0.0331(4) 0.0230(4) 0.0266(4) 0.0010(3) -0.0037(3) -0.0056(3)
O1 0.038(3) 0.034(4) 0.038(4) -0.002(3) -0.002(3) -0.007(3)
O2 0.046(3) 0.021(3) 0.055(3) 0.001(2) -0.008(3) -0.015(2)
O3 0.027(3) 0.035(3) 0.051(3) -0.011(2) -0.001(3) -0.004(3)
N1 0.024(3) 0.019(3) 0.022(3) 0.001(2) -0.002(2) -0.003(2)
N2 0.031(3) 0.015(3) 0.020(3) 0.004(2) -0.003(2) -0.006(2)
C1 0.023(4) 0.016(5) 0.047(6) -0.002(3) 0.000(5) -0.016(4)
C2 0.024(4) 0.026(4) 0.035(4) 0.002(3) -0.001(3) -0.004(3)
C3 0.028(4) 0.021(3) 0.030(4) 0.002(3) -0.009(3) -0.002(3)
C4 0.031(4) 0.022(4) 0.034(4) 0.003(3) -0.005(3) -0.006(3)
C5 0.015(3) 0.022(3) 0.019(3) 0.001(3) -0.005(2) -0.003(2)
C6 0.031(4) 0.030(4) 0.033(4) -0.011(3) -0.004(3) -0.002(3)
C7 0.040(4) 0.024(4) 0.034(4) -0.005(3) -0.007(3) -0.006(3)
C8 0.031(4) 0.028(4) 0.026(3) 0.001(3) -0.004(3) -0.009(3)
C9 0.033(4) 0.017(3) 0.027(3) -0.006(3) -0.002(3) -0.004(3)
C10 0.026(3) 0.015(3) 0.024(3) 0.000(3) -0.002(3) -0.007(3)
C11 0.029(4) 0.018(3) 0.029(3) 0.003(3) -0.003(3) -0.005(3)
C12 0.032(4) 0.032(4) 0.028(4) -0.007(3) 0.007(3) -0.008(3)
C13 0.025(4) 0.025(4) 0.031(4) 0.004(3) 0.000(3) -0.016(3)
C14 0.035(4) 0.022(3) 0.025(3) 0.003(3) -0.008(3) -0.006(3)
C15 0.035(4) 0.023(3) 0.022(3) -0.005(3) -0.004(3) -0.003(3)

loop_
_atom_type_symbol
_atom_type_description
_atom_type_scat_dispersion_real
_atom_type_scat_dispersion_imag
_atom_type_scat_source
C C 0.0033 0.0016 'International Tables Vol C Tables 4.2.6.8 and 6.1.1.4'
H H 0.0000 0.0000 'International Tables Vol C Tables 4.2.6.8 and 6.1.1.4'
N N 0.0061 0.0033 'International Tables Vol C Tables 4.2.6.8 and 6.1.1.4'
O O 0.0106 0.0060 'International Tables Vol C Tables 4.2.6.8 and 6.1.1.4'
Br Br -0.2901 2.4595 'International Tables Vol C Tables 4.2.6.8 and 6.1.1.4'
I I -0.4742 1.8119 'International Tables Vol C Tables 4.2.6.8 and 6.1.1.4'
Re Re -1.0185 7.2310 'International Tables Vol C Tables 4.2.6.8 and 6.1.1.4'

loop_
_geom_angle_atom_site_label_1
_geom_angle_atom_site_label_2
_geom_angle_atom_site_label_3
_geom_angle_site_symmetry_1
_geom_angle_site_symmetry_3
_geom_angle
_geom_angle_publ_flag
C2 Re1 C3 . . 88.3(3) ?
C2 Re1 C1 . . 88.8(4) ?
C3 Re1 C1 . . 88.9(4) ?
C2 Re1 N1 . . 96.6(3) ?
C3 Re1 N1 . . 174.8(3) ?
C1 Re1 N1 . . 92.7(3) ?
C2 Re1 N2 . . 169.6(3) ?
C3 Re1 N2 . . 99.9(3) ?
C1 Re1 N2 . . 97.5(3) ?
N1 Re1 N2 . . 75.0(2) ?
C2 Re1 Br1A . . 88.4(12) ?
C3 Re1 Br1A . . 89.8(12) ?
C1 Re1 Br1A . . 1.0(14) ?
N1 Re1 Br1A . . 91.9(12) ?
N2 Re1 Br1A . . 97.8(12) ?
C2 Re1 Br1 . . 91.8(2) ?
C3 Re1 Br1 . . 91.6(2) ?
C1 Re1 Br1 . . 179.2(3) ?
N1 Re1 Br1 . . 86.79(14) ?
N2 Re1 Br1 . . 81.81(14) ?
Br1A Re1 Br1 . . 178.6(12) ?
Br1A O1 C1 . . 6(5) ?
C4 N1 C8 . . 117.2(6) ?
C4 N1 Re1 . . 127.3(5) ?
C8 N1 Re1 . . 115.5(5) ?
C9 N2 C10 . . 118.1(6) ?
C9 N2 Re1 . . 115.1(5) ?
C10 N2 Re1 . . 126.1(4) ?
Br1A C1 O1 . . 7(7) ?
Br1A C1 Re1 . . 175(7) ?
O1 C1 Re1 . . 176.0(8) ?
O2 C2 Re1 . . 178.0(7) ?
O3 C3 Re1 . . 178.5(7) ?
N1 C4 C5 . . 123.0(7) ?
N1 C4 H4A . . 118.5 ?
C5 C4 H4A . . 118.5 ?
C6 C5 C4 . . 119.0(6) ?
C6 C5 H5A . . 120.5 ?
C4 C5 H5A . . 120.5 ?
C5 C6 C7 . . 119.3(7) ?
C5 C6 H6A . . 120.3 ?
C7 C6 H6A . . 120.3 ?
C8 C7 C6 . . 118.3(7) ?
C8 C7 H7A . . 120.8 ?
C6 C7 H7A . . 120.8 ?
N1 C8 C7 . . 123.0(7) ?
N1 C8 C9 . . 114.5(6) ?
C7 C8 C9 . . 122.4(7) ?
N2 C9 C8 . . 119.8(6) ?
N2 C9 H9A . . 120.1 ?
C8 C9 H9A . . 120.1 ?
C11 C10 C15 . . 119.9(6) ?
C11 C10 N2 . . 120.4(6) ?
C15 C10 N2 . . 119.7(6) ?
C12 C11 C10 . . 120.8(6) ?
C12 C11 H11A . . 119.6 ?
C10 C11 H11A . . 119.6 ?
C11 C12 C13 . . 119.2(6) ?
C11 C12 H12A . . 120.4 ?
C13 C12 H12A . . 120.4 ?
C12 C13 C14 . . 120.5(6) ?
C12 C13 I1 . . 121.0(5) ?
C14 C13 I1 . . 118.5(5) ?
C15 C14 C13 . . 119.9(7) ?
C15 C14 H14A . . 120.0 ?
C13 C14 H14A . . 120.0 ?
C14 C15 C10 . . 119.6(6) ?
C14 C15 H15A . . 120.2 ?
C10 C15 H15A . . 120.2 ?
C1 Br1A O1 . . 167(10) ?
C1 Br1A Re1 . . 4(6) ?
O1 Br1A Re1 . . 170(6) ?

loop_
_geom_bond_atom_site_label_1
_geom_bond_atom_site_label_2
_geom_bond_site_symmetry_2
_geom_bond_distance
_geom_bond_publ_flag
Re1 C2 . 1.919(7) y
Re1 C3 . 1.924(8) y
Re1 C1 . 1.928(11) y
Re1 N1 . 2.179(6) y
Re1 N2 . 2.188(5) y
Re1 Br1A . 2.43(3) ?
Re1 Br1 . 2.6139(8) y
I1 C13 . 2.096(7) ?
O1 Br1A . 0.64(3) ?
O1 C1 . 1.133(13) ?
O2 C2 . 1.153(9) ?
O3 C3 . 1.148(9) ?
N1 C4 . 1.339(9) ?
N1 C8 . 1.364(9) ?
N2 C9 . 1.291(9) ?
N2 C10 . 1.430(9) ?
C1 Br1A . 0.50(3) ?
C4 C5 . 1.391(10) ?
C4 H4A . 0.9500 ?
C5 C6 . 1.373(10) ?
C5 H5A . 0.9500 ?
C6 C7 . 1.391(11) ?
C6 H6A . 0.9500 ?
C7 C8 . 1.383(11) ?
C7 H7A . 0.9500 ?
C8 C9 . 1.447(10) ?
C9 H9A . 0.9500 ?
C10 C11 . 1.383(9) ?
C10 C15 . 1.400(9) ?
C11 C12 . 1.380(10) ?
C11 H11A . 0.9500 ?
C12 C13 . 1.392(10) ?
C12 H12A . 0.9500 ?
C13 C14 . 1.394(10) ?
C14 C15 . 1.381(10) ?
C14 H14A . 0.9500 ?
C15 H15A . 0.9500 ?
